data_9010668
loop_
_publ_author_name
'Uvarova, Y. A.'
'Sokolova, E.'
'Hawthorne, F. C.'
'Agakhanov, A. A.'
'Pautov, L. A.'

_publ_section_title
;The crystal structure of nalivkinite, a new lithium member of the
 astrophyllite group Locality: Tien-Shan Mountains, northern Tajikistan
;
_journal_name_full 'The Canadian Mineralogist'
_journal_page_first 651
_journal_page_last 659
_journal_paper_doi 10.3749/canmin.46.3.651
_journal_volume 46
_journal_year 2008
_chemical_compound_source 'Tien-Shan Mountains, northern Tajikistan'
_chemical_formula_sum
;Al0.152 Ca0.29 Cs0.09 F Fe5.64 H4 K0.75 Li1.14 Mg0.04 Mn0.9 Na0.8 Nb0.24 O30
 Pb0.02 Si7.848 Sn0.09 Ta0.04 Ti1.56 Zn0.04 Zr0.16
;
_chemical_name_mineral Nalivkinite
_space_group_IT_number 2
_symmetry_space_group_name_Hall '-P 1'
_symmetry_space_group_name_H-M 'P -1'
_cell_angle_alpha 113.325
_cell_angle_beta 94.524
_cell_angle_gamma 103.080
_cell_formula_units_Z 1
_cell_length_a 5.3745
_cell_length_b 11.9299
_cell_length_c 11.6509
_cell_volume 656.214
_database_code_amcsd 0006189
_exptl_crystal_density_diffrn 3.311
_cod_original_formula_sum
;Fe5.64 Ca.29 Pb.02 Mn.9 Sn.09 Mg.04 Zn.04 (Ti1.56 Nb.24 Zr.16 Ta.04) (Si7.848
 Al.152) K.75 Li1.14 Cs.09 Na.8 O30 F H4
;
_cod_database_code 9010668

loop_
_space_group_symop_operation_xyz
x,y,z
-x,-y,-z

loop_
_atom_site_aniso_label
_atom_site_aniso_U_11
_atom_site_aniso_U_22
_atom_site_aniso_U_33
_atom_site_aniso_U_12
_atom_site_aniso_U_13
_atom_site_aniso_U_23
FeM1 0.00780 0.00650 0.01250 0.00290 0.00320 0.00580
CaM1 0.00780 0.00650 0.01250 0.00290 0.00320 0.00580
PbM1 0.00780 0.00650 0.01250 0.00290 0.00320 0.00580
FeM2 0.00660 0.00650 0.01270 0.00280 0.00350 0.00680
FeM3 0.00720 0.00550 0.01350 0.00350 0.00380 0.00610
MnM3 0.00720 0.00550 0.01350 0.00350 0.00380 0.00610
FeM4 0.00590 0.00470 0.01310 0.00230 0.00240 0.00520
SnM4 0.00590 0.00470 0.01310 0.00230 0.00240 0.00520
MgM4 0.00590 0.00470 0.01310 0.00230 0.00240 0.00520
ZnM4 0.00590 0.00470 0.01310 0.00230 0.00240 0.00520
TiD 0.00660 0.00870 0.01910 0.00430 0.00380 0.00740
NbD 0.00660 0.00870 0.01910 0.00430 0.00380 0.00740
ZrD 0.00660 0.00870 0.01910 0.00430 0.00380 0.00740
TaD 0.00660 0.00870 0.01910 0.00430 0.00380 0.00740
SiT1 0.00590 0.01040 0.01210 0.00370 0.00350 0.00910
AlT1 0.00590 0.01040 0.01210 0.00370 0.00350 0.00910
SiT2 0.00810 0.00600 0.01270 0.00240 0.00210 0.00610
AlT2 0.00810 0.00600 0.01270 0.00240 0.00210 0.00610
SiT3 0.00610 0.00410 0.00940 0.00190 0.00170 0.00460
AlT3 0.00610 0.00410 0.00940 0.00190 0.00170 0.00460
SiT4 0.00780 0.00600 0.01130 0.00290 0.00190 0.00610
AlT4 0.00780 0.00600 0.01130 0.00290 0.00190 0.00610
KA1a 0.01860 0.05890 0.00000 0.01170 0.00080 0.00280
LiA1a 0.01860 0.05890 0.00000 0.01170 0.00080 0.00280
CsA1a 0.01860 0.05890 0.00000 0.01170 0.00080 0.00280
NaA1a 0.01860 0.05890 0.00000 0.01170 0.00080 0.00280
LiA1b 0.01860 0.05890 0.00000 0.01170 0.00080 0.00280
NaB 0.01190 0.00820 0.00370 0.00410 0.00130 0.00360
CaB 0.01190 0.00820 0.00370 0.00410 0.00130 0.00360
O1 0.00920 0.00920 0.00670 0.00370 0.00200 0.00580
O2 0.01050 0.00630 0.00530 0.00290 0.00080 0.00150
O3 0.00490 0.00460 0.01360 0.00130 0.00160 0.00490
O4 0.01250 0.00650 0.01210 0.00480 0.00290 0.00590
O5 0.00960 0.00850 0.01370 0.00440 0.00500 0.00710
O6 0.00640 0.00900 0.01000 0.00350 0.00290 0.00760
O7 0.00900 0.00600 0.01150 0.00300 0.00190 0.00570
O8 0.01320 0.01770 0.01490 0.00100 0.00430 0.00670
O9 0.01830 0.02190 0.01840 -0.00480 0.00800 0.00410
O10 0.01690 0.01730 0.01260 0.01070 0.00290 0.00590
O11 0.02970 0.03120 0.02060 0.02430 0.01050 0.01400
O12 0.02860 0.02040 0.01670 0.01910 -0.00290 0.00210
O13 0.02780 0.00990 0.01860 0.00480 0.00420 0.00860
O14 0.03120 0.01050 0.01760 0.00500 0.00410 0.00930
O15 0.01350 0.03050 0.01230 -0.00810 -0.00280 0.01230
F 0.01770 0.01490 0.02110 0.00520 0.00220 0.00910

loop_
_atom_site_label
_atom_site_fract_x
_atom_site_fract_y
_atom_site_fract_z
_atom_site_occupancy
_atom_site_U_iso_or_equiv
_atom_site_type_symbol
_atom_site_attached_hydrogens
FeM1 0.84900 0.20530 0.47960 0.85500 0.00810 Fe 0
CaM1 0.84900 0.20530 0.47960 0.03500 0.00810 Ca 0
PbM1 0.84900 0.20530 0.47960 0.01000 0.00810 Pb 0
FeM2 0.28040 0.06734 0.48950 1.00000 0.00750 Fe 0
FeM3 0.42250 0.35177 0.48480 0.55000 0.00760 Fe 0
MnM3 0.42250 0.35177 0.48480 0.45000 0.00760 Mn 0
FeM4 0.00000 0.50000 0.50000 0.83000 0.00730 Fe 0
SnM4 0.00000 0.50000 0.50000 0.09000 0.00730 Sn 0
MgM4 0.00000 0.50000 0.50000 0.04000 0.00730 Mg 0
ZnM4 0.00000 0.50000 0.50000 0.04000 0.00730 Zn 0
TiD 0.07810 0.08560 0.19760 0.78000 0.01050 Ti 0
NbD 0.07810 0.08560 0.19760 0.12000 0.01050 Nb 0
ZrD 0.07810 0.08560 0.19760 0.08000 0.01050 Zr 0
TaD 0.07810 0.08560 0.19760 0.02000 0.01050 Ta 0
SiT1 0.67670 0.27030 0.23080 0.98100 0.00770 Si 0
AlT1 0.67670 0.27030 0.23080 0.01900 0.00770 Al 0
SiT2 0.81440 0.54670 0.25640 0.98100 0.00810 Si 0
AlT2 0.81440 0.54670 0.25640 0.01900 0.00810 Al 0
SiT3 0.38020 0.67670 0.25840 0.98100 0.00590 Si 0
AlT3 0.38020 0.67670 0.25840 0.01900 0.00590 Al 0
SiT4 0.50490 0.93090 0.23470 0.98100 0.00740 Si 0
AlT4 0.50490 0.93090 0.23470 0.01900 0.00740 Al 0
KA1a 0.14640 0.28600 0.99770 0.37500 0.02900 K 0
LiA1a 0.14640 0.28600 0.99770 0.07000 0.02900 Li 0
CsA1a 0.14640 0.28600 0.99770 0.04500 0.02900 Cs 0
NaA1a 0.14640 0.28600 0.99770 0.01000 0.02900 Na 0
LiA1b 0.08700 0.17700 0.00000 0.50000 0.02900 Li 0
NaB 0.50000 0.00000 0.00000 0.78000 0.00740 Na 0
CaB 0.50000 0.00000 0.00000 0.22000 0.00740 Ca 0
O1 0.72520 0.31580 0.38400 1.00000 0.00740 O 0
O2 0.14620 0.16000 0.37230 1.00000 0.00760 O 0
O3 0.12610 0.38950 0.59020 1.00000 0.00730 O 0
O4 0.29980 0.46260 0.40030 1.00000 0.00930 O 0
O5 0.99130 0.11710 0.59170 1.00000 0.00930 O 0
O6 0.55710 0.25540 0.58720 1.00000 0.00700 O 0
O7 0.57300 0.01620 0.38850 1.00000 0.00800 O 0
O8 0.07490 0.58980 0.20250 1.00000 0.01590 O 0
O9 0.24910 0.04210 0.83030 1.00000 0.02260 O 0
O10 0.42730 0.41310 0.79720 1.00000 0.01470 O 0
O11 0.12660 0.80750 0.83170 1.00000 0.02300 O 0
O12 0.26100 0.95570 0.16960 1.00000 0.02210 O 0
O13 0.27060 0.60620 0.80330 1.00000 0.01800 O 0
O14 0.57420 0.22110 0.80020 1.00000 0.01880 O 0
O15 0.38200 0.18890 0.16640 1.00000 0.02060 O 0
F 0.00000 0.00000 0.00000 1.00000 0.01740 F 0
H1 0.21000 0.41600 0.30900 1.00000 0.01120 H 0
H2 0.05000 0.16700 0.68600 1.00000 0.01120 H 0

loop_
_cod_changelog_entry_id
_cod_changelog_entry_author
_cod_changelog_entry_date
_cod_changelog_entry_text
1
;cod-tools version 3.8.0
Id: cif_guess_AMCSD_atom_types 9581 2023-05-17 12:35:41Z saulius
;
2023-05-23T09:20:59+03:00
;Derived atom types and hydrogen counts
from atom names that follow the AMCSD naming convention
(Wat == water, O-H == hydroxyl).
;

loop_
_cod_related_entry_id
_cod_related_entry_database
_cod_related_entry_code
1 AMCSD 0006189
